data_1532560
loop_
_publ_author_name
'Achary, S.N.'
'Jayakumar, O.D.'
'Tyagi, A.K.'
'Kulshreshtha, S.K.'

_publ_section_title
;
 Preparation, phase transition and thermal expansion studies on
 low-cristobalite type Al1-x Gax P O4 (x = 0.0, 0.20, 0.50, 0.80 and1.00)
;
_journal_name_full 'Journal of Solid State Chemistry'
_journal_page_first 37
_journal_page_last 46
_journal_volume 176
_journal_year 2003
_chemical_formula_sum 'Ga O4 P'
_chemical_name_systematic 'Ga (P O4)'
_space_group_IT_number 20
_symmetry_space_group_name_Hall 'C 2c 2'
_symmetry_space_group_name_H-M 'C 2 2 21'
_cell_angle_alpha 90
_cell_angle_beta 90
_cell_angle_gamma 90
_cell_formula_units_Z 4
_cell_length_a 6.9876
_cell_length_b 6.9624
_cell_length_c 6.8774
_cell_volume 334.589
_citation_journal_id_ASTM JSSCBI
_cod_data_source_file Achary_JSSCBI_2003_241.cif
_cod_data_source_block Ga1O4P1
_cod_original_cell_volume 334.5887
_cod_original_formula_sum 'Ga1 O4 P1'
_cod_database_code 1532560

loop_
_symmetry_equiv_pos_as_xyz
x,y,z
-x,-y,z+1/2
x,-y,-z
-x,y,-z+1/2
x+1/2,y+1/2,z
-x+1/2,-y+1/2,z+1/2
x+1/2,-y+1/2,-z
-x+1/2,y+1/2,-z+1/2

loop_
_atom_site_label
_atom_site_type_symbol
_atom_site_fract_x
_atom_site_fract_y
_atom_site_fract_z
_atom_site_occupancy
_atom_site_U_iso_or_equiv
O1 O-2 0.202 0.026 0.187 1 0.0
O2 O-2 0.441 0.171 0.969 1 0.0
Ga1 Ga+3 0 0.186 0.25 1 0.0
P1 P+5 0.316 0 0 1 0.0
